data_7229508
loop_
_publ_author_name
'Przybyla, Jack J.'
'LaDuca, Robert L.'

_publ_section_title
;
 Control of chirality and catenation in cobalt and cadmium camphorate
 coordination complexes
;
_journal_issue 3
_journal_name_full CrystEngComm
_journal_page_first 280
_journal_paper_doi 10.1039/C7CE01712J
_journal_volume 20
_journal_year 2018
_chemical_absolute_configuration ad
_chemical_formula_moiety 'C52 H63 Cd2 N8 O12, 5(H2 O)'
_chemical_formula_sum 'C52 H73 Cd2 N8 O17'
_chemical_formula_weight 1306.98
_space_group_crystal_system monoclinic
_space_group_IT_number 4
_space_group_name_Hall 'P 2yb'
_space_group_name_H-M_alt 'P 1 21 1'
_symmetry_space_group_name_Hall 'P 2yb'
_symmetry_space_group_name_H-M 'P 1 21 1'
_atom_sites_solution_hydrogens geom
_atom_sites_solution_primary dual
_atom_sites_solution_secondary difmap
_audit_creation_date 2017-06-13
_audit_creation_method
;
Olex2 1.2
(compiled 2017.03.28 svn.r3405 for OlexSys, GUI svn.r5337)
;
_audit_update_record
;
2017-11-02 deposited with the CCDC.
2017-11-06 downloaded from the CCDC.
;
_cell_angle_alpha 90.00
_cell_angle_beta 91.5920(10)
_cell_angle_gamma 90.00
_cell_formula_units_Z 2
_cell_length_a 13.2458(10)
_cell_length_b 10.4071(8)
_cell_length_c 19.9682(15)
_cell_measurement_reflns_used 9990
_cell_measurement_temperature 173(2)
_cell_measurement_theta_max 25.35
_cell_measurement_theta_min 2.21
_cell_volume 2751.6(4)
_computing_cell_refinement 'APEX2 (BRUKER, V2012.10-0, 2012)'
_computing_data_collection 'COSMO (BRUKER, V1.61, 2009)'
_computing_data_reduction 'SAINT v8.34A (Bruker, 2013)'
_computing_molecular_graphics 'Olex2 (Dolomanov et al., 2009)'
_computing_publication_material 'Olex2 (Dolomanov et al., 2009)'
_computing_structure_refinement 'XL (Sheldrick, 2008)'
_computing_structure_solution 'XT (Sheldrick, 2015)'
_diffrn_ambient_temperature 173.15
_diffrn_detector 'CCD area detector'
_diffrn_detector_area_resol_mean 7.9
_diffrn_detector_type 'Bruker SMART CCD 1K area detector'
_diffrn_measured_fraction_theta_full 1.000
_diffrn_measured_fraction_theta_max 1.000
_diffrn_measurement_device 'three-circle diffractometer'
_diffrn_measurement_device_type 'Bruker SMART CCD 1K area detector'
_diffrn_measurement_method \w
_diffrn_radiation_monochromator graphite
_diffrn_radiation_probe x-ray
_diffrn_radiation_type MoK\a
_diffrn_radiation_wavelength 0.71073
_diffrn_reflns_av_R_equivalents 0.0248
_diffrn_reflns_av_unetI/netI 0.0355
_diffrn_reflns_limit_h_max 15
_diffrn_reflns_limit_h_min -15
_diffrn_reflns_limit_k_max 12
_diffrn_reflns_limit_k_min -12
_diffrn_reflns_limit_l_max 24
_diffrn_reflns_limit_l_min -24
_diffrn_reflns_number 22348
_diffrn_reflns_theta_full 25.35
_diffrn_reflns_theta_max 25.35
_diffrn_reflns_theta_min 1.54
_diffrn_source 'sealed X-ray tube'
_diffrn_source_target Mo
_diffrn_standards_number 0
_exptl_absorpt_coefficient_mu 0.851
_exptl_absorpt_correction_T_max 0.7452
_exptl_absorpt_correction_T_min 0.6710
_exptl_absorpt_correction_type multi-scan
_exptl_absorpt_process_details
'SADABS-2014/5 (Bruker,2014/5) was used for absorption correction. wR2(int) was 0.0529 before and 0.0454 after correction. The Ratio of minimum to maximum transmission is 0.9004. The \l/2 correction factor is 0.00150.'
_exptl_crystal_density_diffrn 1.578
_exptl_crystal_density_method 'not measured'
_exptl_crystal_description chunk
_exptl_crystal_F_000 1346
_exptl_crystal_size_max 0.20
_exptl_crystal_size_mid 0.16
_exptl_crystal_size_min 0.14
_refine_diff_density_max 0.808
_refine_diff_density_min -0.679
_refine_diff_density_rms 0.076
_refine_ls_abs_structure_details 'Flack H D (1983), Acta Cryst. A39, 876-881'
_refine_ls_abs_structure_Flack -0.01(3)
_refine_ls_extinction_method none
_refine_ls_goodness_of_fit_ref 1.054
_refine_ls_hydrogen_treatment constr
_refine_ls_matrix_type full
_refine_ls_number_parameters 724
_refine_ls_number_reflns 10054
_refine_ls_number_restraints 1
_refine_ls_restrained_S_all 1.054
_refine_ls_R_factor_all 0.0408
_refine_ls_R_factor_gt 0.0366
_refine_ls_shift/su_max 0.001
_refine_ls_shift/su_mean 0.000
_refine_ls_structure_factor_coef Fsqd
_refine_ls_weighting_details 'calc w=1/[\s^2^(Fo^2^)+(0.0387P)^2^+3.2421P] where P=(Fo^2^+2Fc^2^)/3'
_refine_ls_weighting_scheme calc
_refine_ls_wR_factor_gt 0.0866
_refine_ls_wR_factor_ref 0.0900
_reflns_number_gt 9167
_reflns_number_total 10054
_reflns_threshold_expression >2sigma(I)
_cod_data_source_file c7ce01712j2.cif
_cod_data_source_block p21
_cod_depositor_comments 'Adding full bibliography for 7229504--7229508.cif.'
_cod_database_code 7229508
_olex2_refinement_description
;
1. Fixed Uiso
 At 1.2 times of:
  All C(H) groups, All C(H,H) groups, All N(H) groups
 At 1.5 times of:
  All C(H,H,H) groups, All O(H,H) groups
2. Uiso/Uaniso restraints and constraints
Uanis(O12A) = Uanis(O12)
Uanis(O5W) = Uanis(O6W)
3. Others
 Fixed Sof: O12(0.5) O12A(0.5) O5W(0.5) H5WA(0.5) H5WB(0.5) O6W(0.5) H6WA(0.5)
 H6WB(0.5)
4.a Riding coordinates:
 O4W(H4WA,H4WB), O3W(H3WA,H3WB), O5W(H5WA,H5WB), O1W(H1WA,H1WB), O2W(H2WA,
 H2WB), O6W(H6WA,H6WB)
4.b Ternary CH refined with riding coordinates:
 C5(H5), C12(H12)
4.c Secondary CH2 refined with riding coordinates:
 C53(H53A,H53B), C3(H3A,H3B), C4(H4A,H4B), C13(H13A,H13B), C27(H27A,H27B),
 C28(H28A,H28B), C29(H29A,H29B), C30(H30A,H30B), C43(H43A,H43B), C44(H44A,H44B),
  C45(H45A,H45B), C46(H46A,H46B)
4.d Aromatic/amide H refined with riding coordinates:
 N2(H2), N3(H3), N7(H7), C21(H21), C22(H22), C23(H23), C25(H25), C32(H32),
 C34(H34), C35(H35), C36(H36), C37(H37), C38(H38), C39(H39), C41(H41), C48(H48),
  C50(H50), C51(H51), C52(H52)
4.e Idealised Me refined as rotating group:
 C8(H8A,H8B,H8C), C9(H9A,H9B,H9C), C10(H10A,H10B,H10C), C18(H18A,H18B,H18C),
 C19(H19A,H19B,H19C), C20(H20A,H20B,H20C)
;
_olex2_diffrn_ambient_temperature_device 'Oxford Cryosystems'
_olex2_submission_special_instructions 'No special instructions were received'

loop_
_space_group_symop_id
_space_group_symop_operation_xyz
1 'x, y, z'
2 '-x, y+1/2, -z'

loop_
_atom_site_label
_atom_site_type_symbol
_atom_site_fract_x
_atom_site_fract_y
_atom_site_fract_z
_atom_site_U_iso_or_equiv
_atom_site_adp_type
_atom_site_occupancy
_atom_site_calc_flag
_atom_site_disorder_assembly
_atom_site_disorder_group
_atom_site_refinement_flags_posn
Cd1 Cd 0.07216(2) 0.30918(3) 0.701434(15) 0.02727(9) Uani 1 d . . .
Cd2 Cd 0.08067(2) 0.56083(3) 0.198663(15) 0.03060(10) Uani 1 d . . .
O1 O 0.1902(3) 0.4068(5) 0.13694(18) 0.0548(12) Uani 1 d . . .
O2 O 0.0733(3) 0.5224(4) 0.08507(17) 0.0386(11) Uani 1 d . . .
O3 O 0.0337(3) 0.2318(4) -0.18908(18) 0.0399(10) Uani 1 d . . .
O4 O 0.1610(3) 0.3636(4) -0.19333(18) 0.0406(10) Uani 1 d . . .
O4W O 0.3654(5) 0.4207(13) -0.1778(4) 0.218(7) Uani 1 d . . .
H4WA H 0.3463 0.3681 -0.2095 0.328 Uiso 1 d . . R
H4WB H 0.3916 0.4891 -0.1953 0.328 Uiso 1 d . . R
O5 O 0.1550(3) 0.4891(4) 0.29691(17) 0.0366(9) Uani 1 d . . .
O6 O 0.0450(3) 0.6371(4) 0.32290(19) 0.0391(9) Uani 1 d . . .
O7 O 0.1561(3) 0.4775(4) 0.64342(16) 0.0392(9) Uani 1 d . . .
O8 O 0.0763(2) 0.3297(4) 0.58518(15) 0.0339(9) Uani 1 d . . .
O9 O 0.4801(4) -0.0883(6) 0.7750(3) 0.096(2) Uani 1 d . . .
O10 O 0.7329(4) 0.3949(6) 1.0524(3) 0.0886(19) Uani 1 d . . .
O11 O 0.7557(5) 0.4848(6) 0.5389(3) 0.092(2) Uani 1 d . . .
O12 O 0.5155(8) 0.8909(13) 0.2750(6) 0.084(4) Uani 0.50 d A 1 .
O12A O 0.4653(8) 0.9568(14) 0.2990(6) 0.084(4) Uani 0.50 d A 2 .
N1 N 0.2107(3) 0.7116(5) 0.1876(2) 0.0331(11) Uani 1 d . . .
N2 N 0.4372(4) 0.7550(6) 0.3345(3) 0.0623(17) Uani 1 d A . .
H2 H 0.3968 0.6881 0.3307 0.075 Uiso 1 calc . . R
N3 N 0.6354(4) 0.5976(6) 0.5882(3) 0.0630(16) Uani 1 d . . .
H3 H 0.6133 0.6322 0.6253 0.076 Uiso 1 calc . . R
N4 N 0.9336(3) 0.4486(5) 0.7079(2) 0.0296(10) Uani 1 d . . .
N5 N 0.2028(3) 0.1563(5) 0.6894(2) 0.0304(10) Uani 1 d . . .
N6 N 0.4388(4) 0.0868(7) 0.8310(3) 0.0616(17) Uani 1 d . . .
N7 N 0.6445(4) 0.2396(8) 1.1021(3) 0.075(2) Uani 1 d . . .
H7 H 0.6414 0.1861 1.1361 0.090 Uiso 1 calc . . R
N8 N 0.9465(3) 0.4152(5) 1.2054(2) 0.0326(11) Uani 1 d . . .
C1 C 0.1359(4) 0.4318(6) 0.0860(2) 0.0321(12) Uani 1 d . . .
C2 C 0.1398(4) 0.3334(6) 0.0287(2) 0.0442(14) Uani 1 d . . .
C53 C 0.1517(4) 0.6795(4) 0.4518(2) 0.0293(10) Uani 1 d . . .
H53A H 0.0844 0.7193 0.4445 0.035 Uiso 1 calc . . R
H53B H 0.2043 0.7422 0.4395 0.035 Uiso 1 calc . . R
C3 C 0.2406(5) 0.2841(6) 0.0101(3) 0.0581(17) Uani 1 d . . .
H3A H 0.2624 0.2139 0.0407 0.070 Uiso 1 calc . . R
H3B H 0.2915 0.3537 0.0129 0.070 Uiso 1 calc . . R
C4 C 0.2294(5) 0.2341(6) -0.0623(3) 0.0526(16) Uani 1 d . . .
H4A H 0.2788 0.2765 -0.0913 0.063 Uiso 1 calc . . R
H4B H 0.2408 0.1401 -0.0637 0.063 Uiso 1 calc . . R
C5 C 0.1232(4) 0.2658(5) -0.0854(2) 0.0414(13) Uani 1 d . . .
H5 H 0.0804 0.1901 -0.0741 0.050 Uiso 1 calc . . R
C6 C 0.0901(4) 0.3788(6) -0.0393(2) 0.0387(13) Uani 1 d . . .
C7 C 0.1071(4) 0.2903(6) -0.1602(2) 0.0291(13) Uani 1 d . . .
C8 C 0.1376(4) 0.5072(7) -0.0608(3) 0.0494(17) Uani 1 d . . .
H8A H 0.1087 0.5331 -0.1045 0.074 Uiso 1 calc . . GR
H8B H 0.2108 0.4965 -0.0642 0.074 Uiso 1 calc . . GR
H8C H 0.1236 0.5735 -0.0275 0.074 Uiso 1 calc . . GR
C9 C -0.0215(4) 0.3880(7) -0.0393(3) 0.0486(15) Uani 1 d . . .
H9A H -0.0417 0.4492 -0.0048 0.073 Uiso 1 calc . . GR
H9B H -0.0502 0.3034 -0.0298 0.073 Uiso 1 calc . . GR
H9C H -0.0466 0.4177 -0.0833 0.073 Uiso 1 calc . . GR
C10 C 0.0797(6) 0.2160(6) 0.0584(3) 0.0657(19) Uani 1 d . . .
H10A H 0.1158 0.1834 0.0984 0.099 Uiso 1 calc . . GR
H10B H 0.0740 0.1476 0.0248 0.099 Uiso 1 calc . . GR
H10C H 0.0120 0.2443 0.0705 0.099 Uiso 1 calc . . GR
C11 C 0.1151(3) 0.5616(7) 0.3396(2) 0.0282(10) Uani 1 d . . .
C12 C 0.1609(3) 0.5541(5) 0.41072(19) 0.0279(9) Uani 1 d . . .
H12 H 0.2346 0.5354 0.4067 0.034 Uiso 1 calc . . R
C13 C 0.1671(4) 0.6343(5) 0.5253(2) 0.0361(11) Uani 1 d . . .
H13A H 0.1100 0.6632 0.5526 0.043 Uiso 1 calc . . R
H13B H 0.2303 0.6706 0.5449 0.043 Uiso 1 calc . . R
C14 C 0.1726(3) 0.4852(5) 0.5245(2) 0.0287(10) Uani 1 d . . .
C16 C 0.1166(4) 0.4497(5) 0.4569(2) 0.0278(11) Uani 1 d . . .
C17 C 0.1298(4) 0.4284(5) 0.5880(2) 0.0281(11) Uani 1 d . . .
C18 C 0.1400(4) 0.3164(6) 0.4325(3) 0.0455(12) Uani 1 d . . .
H18A H 0.1006 0.2989 0.3913 0.068 Uiso 1 calc . . GR
H18B H 0.1225 0.2536 0.4669 0.068 Uiso 1 calc . . GR
H18C H 0.2122 0.3099 0.4236 0.068 Uiso 1 calc . . GR
C19 C 0.0032(4) 0.4656(6) 0.4612(3) 0.0398(13) Uani 1 d . . .
H19A H -0.0120 0.5496 0.4806 0.060 Uiso 1 calc . . GR
H19B H -0.0240 0.3976 0.4894 0.060 Uiso 1 calc . . GR
H19C H -0.0279 0.4598 0.4161 0.060 Uiso 1 calc . . GR
C20 C 0.2836(4) 0.4402(6) 0.5265(3) 0.0476(14) Uani 1 d . . .
H20A H 0.2861 0.3467 0.5320 0.071 Uiso 1 calc . . GR
H20B H 0.3198 0.4814 0.5642 0.071 Uiso 1 calc . . GR
H20C H 0.3155 0.4641 0.4846 0.071 Uiso 1 calc . . GR
C21 C 0.2045(4) 0.0891(6) 0.6322(3) 0.0359(13) Uani 1 d . . .
H21 H 0.1563 0.1087 0.5976 0.043 Uiso 1 calc . . R
C22 C 0.2734(4) -0.0073(7) 0.6215(3) 0.0501(16) Uani 1 d . . .
H22 H 0.2711 -0.0554 0.5810 0.060 Uiso 1 calc . . R
C23 C 0.3450(5) -0.0324(7) 0.6703(3) 0.0466(15) Uani 1 d . . .
H23 H 0.3934 -0.0984 0.6639 0.056 Uiso 1 calc . . R
C24 C 0.3472(4) 0.0373(7) 0.7283(3) 0.0374(15) Uani 1 d . . .
C25 C 0.2739(4) 0.1299(6) 0.7359(2) 0.0351(13) Uani 1 d . . .
H25 H 0.2741 0.1774 0.7766 0.042 Uiso 1 calc . . R
C26 C 0.4295(4) 0.0112(6) 0.7798(3) 0.0415(15) Uani 1 d . . .
C27 C 0.5194(4) 0.0687(8) 0.8827(3) 0.0557(16) Uani 1 d . . .
H27A H 0.5856 0.0925 0.8644 0.067 Uiso 1 calc . . R
H27B H 0.5224 -0.0226 0.8965 0.067 Uiso 1 calc . . R
C28 C 0.4977(4) 0.1510(8) 0.9416(3) 0.0601(18) Uani 1 d . . .
H28A H 0.4322 0.1252 0.9601 0.072 Uiso 1 calc . . R
H28B H 0.4919 0.2416 0.9269 0.072 Uiso 1 calc . . R
C29 C 0.5805(4) 0.1404(7) 0.9968(3) 0.0525(15) Uani 1 d . . .
H29A H 0.5796 0.0532 1.0166 0.063 Uiso 1 calc . . R
H29B H 0.6475 0.1542 0.9772 0.063 Uiso 1 calc . . R
C30 C 0.5639(4) 0.2382(10) 1.0503(3) 0.086(3) Uani 1 d . . .
H30A H 0.5590 0.3244 1.0295 0.103 Uiso 1 calc . . R
H30B H 0.4988 0.2201 1.0716 0.103 Uiso 1 calc . . R
C31 C 0.7222(4) 0.3198(9) 1.0989(3) 0.0491(15) Uani 1 d . . .
C32 C 0.8753(4) 0.4072(6) 1.1572(3) 0.0344(13) Uani 1 d . . .
H32 H 0.8779 0.4662 1.1209 0.041 Uiso 1 calc . . R
C33 C 0.7976(4) 0.3178(7) 1.1567(2) 0.0386(12) Uani 1 d . . .
C34 C 0.7951(5) 0.2339(8) 1.2096(3) 0.0592(19) Uani 1 d . . .
H34 H 0.7435 0.1706 1.2115 0.071 Uiso 1 calc . . R
C35 C 0.8683(5) 0.2423(7) 1.2603(3) 0.0541(16) Uani 1 d . . .
H35 H 0.8672 0.1856 1.2976 0.065 Uiso 1 calc . . R
C36 C 0.9413(4) 0.3321(7) 1.2560(3) 0.0445(15) Uani 1 d . . .
H36 H 0.9916 0.3362 1.2907 0.053 Uiso 1 calc . . R
C37 C 0.2257(4) 0.7710(7) 0.1292(3) 0.0497(18) Uani 1 d . . .
H37 H 0.1817 0.7513 0.0922 0.060 Uiso 1 calc . . R
C38 C 0.3020(5) 0.8598(7) 0.1199(3) 0.0576(18) Uani 1 d . . .
H38 H 0.3071 0.9039 0.0785 0.069 Uiso 1 calc . . R
C39 C 0.3697(5) 0.8827(8) 0.1712(4) 0.059(2) Uani 1 d . . .
H39 H 0.4236 0.9417 0.1659 0.071 Uiso 1 calc . . R
C40 C 0.3584(4) 0.8187(8) 0.2310(3) 0.0445(14) Uani 1 d A . .
C41 C 0.2779(4) 0.7381(6) 0.2378(3) 0.0388(14) Uani 1 d . . .
H41 H 0.2686 0.6986 0.2801 0.047 Uiso 1 calc . . R
C42 C 0.4357(5) 0.8358(9) 0.2876(4) 0.063(2) Uani 1 d . . .
C43 C 0.5026(4) 0.7651(7) 0.3957(3) 0.059(2) Uani 1 d . . .
H43A H 0.5232 0.8557 0.4027 0.071 Uiso 1 calc A . R
H43B H 0.5644 0.7130 0.3902 0.071 Uiso 1 calc . . R
C44 C 0.4460(6) 0.7175(8) 0.4561(3) 0.078(2) Uani 1 d A . .
H44A H 0.4208 0.6298 0.4463 0.094 Uiso 1 calc . . R
H44B H 0.3864 0.7735 0.4619 0.094 Uiso 1 calc . . R
C45 C 0.5071(6) 0.7137(7) 0.5231(3) 0.072(2) Uani 1 d . . .
H45A H 0.5460 0.7944 0.5286 0.086 Uiso 1 calc A . R
H45B H 0.4601 0.7073 0.5606 0.086 Uiso 1 calc . . R
C46 C 0.5749(5) 0.6066(8) 0.5251(4) 0.083(3) Uani 1 d A . .
H46A H 0.6212 0.6135 0.4872 0.100 Uiso 1 calc . . R
H46B H 0.5354 0.5265 0.5191 0.100 Uiso 1 calc . . R
C47 C 0.7233(5) 0.5368(7) 0.5885(3) 0.0517(17) Uani 1 d . . .
C48 C 0.8701(4) 0.4593(6) 0.6543(3) 0.0336(12) Uani 1 d . . .
H48 H 0.8844 0.4111 0.6153 0.040 Uiso 1 calc . . R
C49 C 0.7854(4) 0.5367(6) 0.6532(3) 0.0365(13) Uani 1 d . . .
C50 C 0.7677(5) 0.6087(7) 0.7092(3) 0.0564(19) Uani 1 d . . .
H50 H 0.7107 0.6640 0.7102 0.068 Uiso 1 calc . . R
C51 C 0.8320(5) 0.6005(8) 0.7634(3) 0.071(3) Uani 1 d . . .
H51 H 0.8205 0.6499 0.8024 0.085 Uiso 1 calc . . R
C52 C 0.9134(5) 0.5200(6) 0.7606(3) 0.0500(17) Uani 1 d . . .
H52 H 0.9579 0.5151 0.7987 0.060 Uiso 1 calc . . R
O3W O 0.3610(4) 0.2703(5) 0.1738(3) 0.0645(14) Uani 1 d . . .
H3WA H 0.3039 0.3027 0.1593 0.097 Uiso 1 d . . R
H3WB H 0.4065 0.3305 0.1762 0.097 Uiso 1 d . . R
O5W O 0.4962(11) 0.1928(12) 0.3081(8) 0.126(4) Uani 0.50 d . . .
H5WA H 0.4435 0.2030 0.2816 0.189 Uiso 0.50 d . . R
H5WB H 0.5502 0.1879 0.2844 0.189 Uiso 0.50 d . . R
O1W O 0.3492(6) 0.5758(11) 0.6798(4) 0.155(4) Uani 1 d . . .
H1WA H 0.3971 0.5454 0.6554 0.233 Uiso 1 d . . R
H1WB H 0.3703 0.5796 0.7215 0.233 Uiso 1 d . . R
O2W O 0.3636(4) 0.4833(6) 0.3188(3) 0.0918(18) Uani 1 d . . .
H2WA H 0.3551 0.4113 0.3401 0.138 Uiso 1 d . . R
H2WB H 0.3947 0.4687 0.2818 0.138 Uiso 1 d . . R
O6W O 0.5364(11) 0.1251(13) 0.1910(8) 0.126(4) Uani 0.50 d . . .
H6WA H 0.5158 0.1990 0.2056 0.189 Uiso 0.50 d . . R
H6WB H 0.4847 0.0795 0.1775 0.189 Uiso 0.50 d . . R

loop_
_atom_site_aniso_label
_atom_site_aniso_U_11
_atom_site_aniso_U_22
_atom_site_aniso_U_33
_atom_site_aniso_U_23
_atom_site_aniso_U_13
_atom_site_aniso_U_12
Cd1 0.02788(16) 0.0394(2) 0.01434(16) 0.00153(17) -0.00196(12) 0.00178(17)
Cd2 0.03393(18) 0.0411(2) 0.01659(17) -0.00491(17) -0.00289(13) -0.00366(18)
O1 0.072(3) 0.072(3) 0.0196(19) -0.0151(19) -0.0199(18) 0.010(2)
O2 0.0402(19) 0.057(3) 0.0190(17) -0.0081(17) -0.0011(15) -0.0013(19)
O3 0.048(2) 0.047(2) 0.0248(18) -0.0010(17) 0.0032(16) -0.0044(19)
O4 0.041(2) 0.056(2) 0.0244(19) -0.0085(17) 0.0031(16) -0.0127(19)
O4W 0.067(4) 0.461(19) 0.125(6) 0.136(9) -0.039(4) -0.093(7)
O5 0.038(2) 0.052(2) 0.0198(17) -0.0060(16) 0.0042(15) 0.0006(17)
O6 0.041(2) 0.046(2) 0.031(2) 0.0028(18) -0.0038(16) 0.0084(18)
O7 0.053(2) 0.046(2) 0.0180(17) -0.0020(15) -0.0002(16) -0.0063(18)
O8 0.0350(17) 0.043(2) 0.0236(17) 0.0057(17) -0.0011(14) -0.0065(18)
O9 0.097(4) 0.113(4) 0.074(3) -0.039(3) -0.041(3) 0.058(4)
O10 0.099(4) 0.082(4) 0.081(4) 0.017(3) -0.064(3) -0.019(3)
O11 0.130(5) 0.086(4) 0.058(3) -0.037(3) -0.054(3) 0.066(4)
O12 0.058(6) 0.114(9) 0.077(7) 0.038(6) -0.028(5) -0.055(6)
O12A 0.058(6) 0.114(9) 0.077(7) 0.038(6) -0.028(5) -0.055(6)
N1 0.030(2) 0.049(3) 0.021(2) 0.006(2) -0.0043(18) -0.007(2)
N2 0.051(3) 0.082(4) 0.052(3) 0.022(3) -0.032(3) -0.025(3)
N3 0.046(3) 0.086(4) 0.056(3) -0.006(3) -0.023(2) 0.015(3)
N4 0.026(2) 0.044(3) 0.019(2) 0.0014(19) -0.0037(17) 0.0035(19)
N5 0.028(2) 0.043(3) 0.021(2) 0.001(2) -0.0026(17) 0.0006(19)
N6 0.042(3) 0.089(5) 0.053(3) -0.024(3) -0.028(2) 0.021(3)
N7 0.039(3) 0.146(6) 0.039(3) -0.032(3) -0.005(2) -0.024(3)
N8 0.037(2) 0.037(3) 0.024(2) 0.001(2) -0.0018(19) -0.004(2)
C1 0.034(3) 0.041(3) 0.022(3) -0.006(2) 0.000(2) -0.007(2)
C2 0.058(3) 0.057(4) 0.017(2) -0.005(2) -0.009(2) 0.017(3)
C53 0.035(3) 0.030(2) 0.023(2) 0.0042(18) -0.0098(19) 0.0008(19)
C3 0.074(4) 0.069(4) 0.030(3) -0.011(3) -0.022(3) 0.033(3)
C4 0.068(4) 0.060(4) 0.029(3) -0.008(3) -0.015(3) 0.033(3)
C5 0.061(3) 0.045(3) 0.019(2) -0.001(2) -0.003(2) 0.003(3)
C6 0.050(3) 0.047(3) 0.019(2) -0.006(2) -0.005(2) 0.009(3)
C7 0.032(2) 0.039(3) 0.016(2) -0.002(2) -0.0013(19) 0.013(2)
C8 0.039(3) 0.090(5) 0.019(2) -0.017(3) 0.000(2) 0.007(3)
C9 0.057(4) 0.062(4) 0.027(3) -0.008(3) -0.009(2) 0.001(3)
C10 0.108(6) 0.051(4) 0.038(3) 0.004(3) -0.009(3) -0.016(4)
C11 0.028(2) 0.039(3) 0.018(2) 0.006(3) 0.0012(17) -0.007(3)
C12 0.031(2) 0.035(2) 0.018(2) -0.001(2) -0.0023(16) -0.001(2)
C13 0.054(3) 0.031(3) 0.022(2) -0.001(2) -0.010(2) -0.002(2)
C14 0.031(3) 0.037(3) 0.018(2) 0.0003(19) -0.0001(19) 0.002(2)
C16 0.034(2) 0.034(3) 0.016(2) 0.0018(19) -0.0023(18) 0.000(2)
C17 0.024(2) 0.040(3) 0.020(2) 0.003(2) -0.0023(19) 0.009(2)
C18 0.060(3) 0.049(3) 0.027(2) 0.001(3) -0.003(2) -0.005(3)
C19 0.035(3) 0.056(4) 0.027(3) 0.008(3) -0.006(2) -0.011(3)
C20 0.029(3) 0.076(4) 0.037(3) 0.018(3) -0.002(2) 0.002(3)
C21 0.029(2) 0.045(4) 0.033(3) 0.002(2) -0.013(2) -0.007(2)
C22 0.045(3) 0.065(4) 0.039(3) -0.022(3) -0.013(3) 0.009(3)
C23 0.039(3) 0.060(4) 0.041(3) -0.011(3) 0.001(3) 0.014(3)
C24 0.026(2) 0.055(4) 0.031(3) -0.001(3) -0.004(2) 0.006(3)
C25 0.032(3) 0.055(4) 0.018(2) -0.008(3) -0.001(2) -0.004(3)
C26 0.032(3) 0.057(4) 0.036(3) -0.006(3) -0.005(2) 0.016(2)
C27 0.044(3) 0.076(4) 0.046(3) -0.013(4) -0.025(2) 0.011(4)
C28 0.031(3) 0.096(5) 0.052(4) -0.025(4) -0.019(3) 0.009(3)
C29 0.028(3) 0.090(5) 0.039(3) -0.014(3) -0.012(2) -0.007(3)
C30 0.031(3) 0.166(9) 0.060(4) -0.055(5) -0.014(3) -0.008(4)
C31 0.046(3) 0.059(4) 0.041(3) -0.020(3) -0.016(2) 0.004(3)
C32 0.041(3) 0.042(3) 0.021(3) 0.002(2) 0.002(2) 0.004(3)
C33 0.033(2) 0.056(3) 0.027(2) -0.014(3) -0.0015(19) -0.003(3)
C34 0.057(4) 0.071(5) 0.050(4) -0.003(3) -0.002(3) -0.020(4)
C35 0.066(4) 0.054(4) 0.040(3) 0.007(3) -0.022(3) -0.027(3)
C36 0.043(3) 0.060(4) 0.030(3) 0.008(3) -0.012(2) -0.012(3)
C37 0.043(3) 0.068(5) 0.037(3) -0.010(3) -0.004(3) 0.001(3)
C38 0.052(3) 0.078(5) 0.043(3) 0.023(3) -0.001(3) -0.013(3)
C39 0.047(4) 0.078(5) 0.053(4) 0.019(4) -0.006(3) -0.021(3)
C40 0.042(3) 0.055(4) 0.037(3) 0.009(3) -0.011(2) -0.013(3)
C41 0.039(3) 0.050(4) 0.027(3) 0.000(3) -0.002(2) -0.013(3)
C42 0.055(4) 0.081(6) 0.053(4) 0.011(4) -0.019(3) -0.031(4)
C43 0.043(3) 0.088(5) 0.045(3) 0.010(3) -0.026(3) -0.018(3)
C44 0.077(5) 0.090(5) 0.065(4) 0.039(4) -0.044(4) -0.041(4)
C45 0.078(5) 0.079(5) 0.056(4) 0.016(4) -0.027(4) -0.016(4)
C46 0.058(4) 0.100(6) 0.089(6) -0.020(5) -0.047(4) 0.012(4)
C47 0.058(4) 0.044(4) 0.052(4) 0.003(3) -0.023(3) 0.008(3)
C48 0.038(3) 0.036(3) 0.026(3) 0.003(2) -0.005(2) -0.001(2)
C49 0.035(3) 0.039(4) 0.035(3) 0.004(2) -0.010(2) 0.004(2)
C50 0.053(4) 0.073(5) 0.043(3) 0.004(3) -0.008(3) 0.039(3)
C51 0.071(4) 0.111(7) 0.031(3) -0.028(4) -0.010(3) 0.052(4)
C52 0.061(4) 0.069(5) 0.019(3) -0.004(3) -0.009(2) 0.030(3)
O3W 0.047(2) 0.084(4) 0.062(3) 0.013(3) -0.009(2) -0.011(2)
O5W 0.127(8) 0.091(8) 0.163(8) 0.067(7) 0.057(7) 0.013(6)
O1W 0.100(5) 0.219(10) 0.144(7) -0.078(8) -0.037(5) 0.042(7)
O2W 0.062(3) 0.110(4) 0.103(4) -0.044(4) -0.001(3) 0.014(3)
O6W 0.127(8) 0.091(8) 0.163(8) 0.067(7) 0.057(7) 0.013(6)

loop_
_atom_type_symbol
_atom_type_description
_atom_type_scat_dispersion_real
_atom_type_scat_dispersion_imag
_atom_type_scat_source
C C 0.0033 0.0016 'International Tables Vol C Tables 4.2.6.8 and 6.1.1.4'
H H 0.0000 0.0000 'International Tables Vol C Tables 4.2.6.8 and 6.1.1.4'
Cd Cd -0.8075 1.2024 'International Tables Vol C Tables 4.2.6.8 and 6.1.1.4'
N N 0.0061 0.0033 'International Tables Vol C Tables 4.2.6.8 and 6.1.1.4'
O O 0.0106 0.0060 'International Tables Vol C Tables 4.2.6.8 and 6.1.1.4'

loop_
_geom_angle_atom_site_label_1
_geom_angle_atom_site_label_2
_geom_angle_atom_site_label_3
_geom_angle
_geom_angle_site_symmetry_1
_geom_angle_site_symmetry_3
O3 Cd1 O4 53.39(14) 1_556 1_556
O3 Cd1 O6 77.45(14) 1_556 2_546
O6 Cd1 O4 129.56(14) 2_546 1_556
O7 Cd1 O3 143.22(13) . 1_556
O7 Cd1 O4 91.57(13) . 1_556
O7 Cd1 O6 138.77(12) . 2_546
O8 Cd1 O3 161.67(14) . 1_556
O8 Cd1 O4 144.05(13) . 1_556
O8 Cd1 O6 84.26(13) . 2_546
O8 Cd1 O7 55.05(13) . .
O8 Cd1 N4 92.19(13) . 1_455
O8 Cd1 N5 85.58(14) . .
N4 Cd1 O3 88.35(15) 1_455 1_556
N4 Cd1 O4 99.66(14) 1_455 1_556
N4 Cd1 O6 88.29(15) 1_455 2_546
N4 Cd1 O7 87.04(14) 1_455 .
N4 Cd1 N5 175.02(16) 1_455 .
N5 Cd1 O3 92.36(14) . 1_556
N5 Cd1 O4 84.69(14) . 1_556
N5 Cd1 O6 87.06(15) . 2_546
N5 Cd1 O7 95.30(14) . .
O2 Cd2 O1 54.16(13) . .
O2 Cd2 O3 92.39(13) . 2
O2 Cd2 N1 91.98(14) . .
O2 Cd2 N8 86.14(14) . 1_454
O3 Cd2 O1 145.82(13) 2 .
O3 Cd2 N1 87.65(16) 2 .
O3 Cd2 N8 90.34(15) 2 1_454
O5 Cd2 O1 88.38(13) . .
O5 Cd2 O2 142.27(14) . .
O5 Cd2 O3 125.34(13) . 2
O5 Cd2 N1 89.98(14) . .
O5 Cd2 N8 92.78(15) . 1_454
N1 Cd2 O1 86.85(16) . .
N8 Cd2 O1 93.73(16) 1_454 .
N8 Cd2 N1 177.19(16) 1_454 .
C1 O1 Cd2 86.5(3) . .
C1 O2 Cd2 96.1(3) . .
Cd2 O3 Cd1 109.50(16) 2_545 1_554
C7 O3 Cd1 94.2(3) . 1_554
C7 O3 Cd2 152.3(4) . 2_545
C7 O4 Cd1 92.6(3) . 1_554
H4WA O4W H4WB 109.5 . .
C11 O5 Cd2 101.8(3) . .
C11 O6 Cd1 170.7(4) . 2_556
C17 O7 Cd1 90.4(3) . .
C17 O8 Cd1 93.4(3) . .
C37 N1 Cd2 121.2(4) . .
C37 N1 C41 116.3(5) . .
C41 N1 Cd2 122.4(3) . .
C42 N2 H2 117.9 . .
C42 N2 C43 124.3(6) . .
C43 N2 H2 117.9 . .
C46 N3 H3 120.4 . .
C47 N3 H3 120.4 . .
C47 N3 C46 119.3(6) . .
C48 N4 Cd1 118.6(3) . 1_655
C52 N4 Cd1 124.6(3) . 1_655
C52 N4 C48 116.8(5) . .
C21 N5 Cd1 117.9(3) . .
C25 N5 Cd1 124.9(4) . .
C25 N5 C21 117.2(5) . .
C26 N6 C27 121.8(6) . .
C30 N7 H7 119.3 . .
C31 N7 H7 119.3 . .
C31 N7 C30 121.5(7) . .
C32 N8 Cd2 121.5(4) . 1_656
C32 N8 C36 117.2(5) . .
C36 N8 Cd2 121.3(4) . 1_656
O1 C1 Cd2 66.2(3) . .
O1 C1 C2 115.7(5) . .
O2 C1 Cd2 56.8(3) . .
O2 C1 O1 122.1(5) . .
O2 C1 C2 121.7(5) . .
C2 C1 Cd2 162.5(4) . .
C1 C2 C6 115.0(5) . .
C1 C2 C10 101.9(4) . .
C3 C2 C1 117.7(5) . .
C3 C2 C6 104.3(4) . .
C3 C2 C10 107.0(5) . .
C6 C2 C10 110.7(5) . .
H53A C53 H53B 109.0 . .
C12 C53 H53A 111.0 . .
C12 C53 H53B 111.0 . .
C12 C53 C13 103.6(4) . .
C13 C53 H53A 111.0 . .
C13 C53 H53B 111.0 . .
C2 C3 H3A 110.4 . .
C2 C3 H3B 110.4 . .
C2 C3 C4 106.7(4) . .
H3A C3 H3B 108.6 . .
C4 C3 H3A 110.4 . .
C4 C3 H3B 110.4 . .
C3 C4 H4A 110.5 . .
C3 C4 H4B 110.5 . .
H4A C4 H4B 108.7 . .
C5 C4 C3 106.2(4) . .
C5 C4 H4A 110.5 . .
C5 C4 H4B 110.5 . .
C4 C5 H5 106.8 . .
C4 C5 C6 105.0(4) . .
C4 C5 C7 116.2(4) . .
C6 C5 H5 106.8 . .
C7 C5 H5 106.8 . .
C7 C5 C6 114.7(4) . .
C5 C6 C2 99.5(4) . .
C8 C6 C2 109.7(5) . .
C8 C6 C5 111.3(4) . .
C9 C6 C2 114.6(5) . .
C9 C6 C5 110.2(5) . .
C9 C6 C8 111.1(5) . .
O3 C7 C5 116.6(5) . .
O4 C7 O3 119.6(4) . .
O4 C7 C5 123.8(5) . .
C6 C8 H8A 109.5 . .
C6 C8 H8B 109.5 . .
C6 C8 H8C 109.5 . .
H8A C8 H8B 109.5 . .
H8A C8 H8C 109.5 . .
H8B C8 H8C 109.5 . .
C6 C9 H9A 109.5 . .
C6 C9 H9B 109.5 . .
C6 C9 H9C 109.5 . .
H9A C9 H9B 109.5 . .
H9A C9 H9C 109.5 . .
H9B C9 H9C 109.5 . .
C2 C10 H10A 109.5 . .
C2 C10 H10B 109.5 . .
C2 C10 H10C 109.5 . .
H10A C10 H10B 109.5 . .
H10A C10 H10C 109.5 . .
H10B C10 H10C 109.5 . .
O5 C11 C12 115.6(5) . .
O6 C11 O5 121.0(4) . .
O6 C11 C12 123.4(5) . .
C53 C12 H12 107.3 . .
C53 C12 C16 103.8(3) . .
C11 C12 C53 114.4(4) . .
C11 C12 H12 107.3 . .
C11 C12 C16 116.2(4) . .
C16 C12 H12 107.3 . .
C53 C13 H13A 110.3 . .
C53 C13 H13B 110.3 . .
C53 C13 C14 107.3(4) . .
H13A C13 H13B 108.5 . .
C14 C13 H13A 110.3 . .
C14 C13 H13B 110.3 . .
C13 C14 C16 102.9(4) . .
C17 C14 C13 111.1(4) . .
C17 C14 C16 116.7(4) . .
C17 C14 C20 103.7(4) . .
C20 C14 C13 110.3(5) . .
C20 C14 C16 112.3(4) . .
C12 C16 C14 99.8(4) . .
C18 C16 C12 111.6(4) . .
C18 C16 C14 113.5(4) . .
C18 C16 C19 109.4(5) . .
C19 C16 C12 110.4(4) . .
C19 C16 C14 111.9(4) . .
O7 C17 Cd1 61.9(3) . .
O7 C17 C14 118.3(5) . .
O8 C17 Cd1 59.2(2) . .
O8 C17 O7 121.1(5) . .
O8 C17 C14 120.3(4) . .
C14 C17 Cd1 173.5(3) . .
C16 C18 H18A 109.5 . .
C16 C18 H18B 109.5 . .
C16 C18 H18C 109.5 . .
H18A C18 H18B 109.5 . .
H18A C18 H18C 109.5 . .
H18B C18 H18C 109.5 . .
C16 C19 H19A 109.5 . .
C16 C19 H19B 109.5 . .
C16 C19 H19C 109.5 . .
H19A C19 H19B 109.5 . .
H19A C19 H19C 109.5 . .
H19B C19 H19C 109.5 . .
C14 C20 H20A 109.5 . .
C14 C20 H20B 109.5 . .
C14 C20 H20C 109.5 . .
H20A C20 H20B 109.5 . .
H20A C20 H20C 109.5 . .
H20B C20 H20C 109.5 . .
N5 C21 H21 118.7 . .
N5 C21 C22 122.7(5) . .
C22 C21 H21 118.7 . .
C21 C22 H22 120.7 . .
C23 C22 C21 118.6(5) . .
C23 C22 H22 120.7 . .
C22 C23 H23 120.0 . .
C22 C23 C24 120.1(6) . .
C24 C23 H23 120.0 . .
C23 C24 C25 117.8(5) . .
C23 C24 C26 118.9(5) . .
C25 C24 C26 123.3(5) . .
N5 C25 C24 123.5(5) . .
N5 C25 H25 118.2 . .
C24 C25 H25 118.2 . .
O9 C26 N6 122.0(6) . .
O9 C26 C24 118.8(6) . .
N6 C26 C24 118.9(5) . .
N6 C27 H27A 109.9 . .
N6 C27 H27B 109.9 . .
N6 C27 C28 109.1(5) . .
H27A C27 H27B 108.3 . .
C28 C27 H27A 109.9 . .
C28 C27 H27B 109.9 . .
C27 C28 H28A 109.2 . .
C27 C28 H28B 109.2 . .
C27 C28 C29 112.0(5) . .
H28A C28 H28B 107.9 . .
C29 C28 H28A 109.2 . .
C29 C28 H28B 109.2 . .
C28 C29 H29A 109.6 . .
C28 C29 H29B 109.6 . .
H29A C29 H29B 108.1 . .
C30 C29 C28 110.3(5) . .
C30 C29 H29A 109.6 . .
C30 C29 H29B 109.6 . .
N7 C30 C29 113.1(6) . .
N7 C30 H30A 109.0 . .
N7 C30 H30B 109.0 . .
C29 C30 H30A 109.0 . .
C29 C30 H30B 109.0 . .
H30A C30 H30B 107.8 . .
O10 C31 N7 123.0(6) . .
O10 C31 C33 120.1(6) . .
N7 C31 C33 116.9(7) . .
N8 C32 H32 118.1 . .
N8 C32 C33 123.8(5) . .
C33 C32 H32 118.1 . .
C32 C33 C31 118.2(6) . .
C34 C33 C31 124.7(6) . .
C34 C33 C32 117.1(5) . .
C33 C34 H34 120.3 . .
C33 C34 C35 119.4(6) . .
C35 C34 H34 120.3 . .
C34 C35 H35 120.5 . .
C36 C35 C34 119.0(6) . .
C36 C35 H35 120.5 . .
N8 C36 C35 123.5(5) . .
N8 C36 H36 118.3 . .
C35 C36 H36 118.3 . .
N1 C37 H37 118.3 . .
N1 C37 C38 123.4(6) . .
C38 C37 H37 118.3 . .
C37 C38 H38 120.5 . .
C39 C38 C37 118.9(6) . .
C39 C38 H38 120.5 . .
C38 C39 H39 120.6 . .
C38 C39 C40 118.8(6) . .
C40 C39 H39 120.6 . .
C39 C40 C42 120.2(6) . .
C41 C40 C39 119.1(5) . .
C41 C40 C42 120.7(6) . .
N1 C41 C40 123.4(5) . .
N1 C41 H41 118.3 . .
C40 C41 H41 118.3 . .
O12 C42 O12A 49.3(8) . .
O12 C42 N2 117.8(8) . .
O12 C42 C40 117.8(8) . .
O12A C42 C40 115.2(8) . .
N2 C42 O12A 120.4(8) . .
N2 C42 C40 118.3(6) . .
N2 C43 H43A 109.7 . .
N2 C43 H43B 109.7 . .
N2 C43 C44 110.0(5) . .
H43A C43 H43B 108.2 . .
C44 C43 H43A 109.7 . .
C44 C43 H43B 109.7 . .
C43 C44 H44A 108.3 . .
C43 C44 H44B 108.3 . .
C43 C44 C45 116.0(5) . .
H44A C44 H44B 107.4 . .
C45 C44 H44A 108.3 . .
C45 C44 H44B 108.3 . .
C44 C45 H45A 109.4 . .
C44 C45 H45B 109.4 . .
H45A C45 H45B 108.0 . .
C46 C45 C44 111.0(7) . .
C46 C45 H45A 109.4 . .
C46 C45 H45B 109.4 . .
N3 C46 H46A 108.9 . .
N3 C46 H46B 108.9 . .
C45 C46 N3 113.6(6) . .
C45 C46 H46A 108.9 . .
C45 C46 H46B 108.9 . .
H46A C46 H46B 107.7 . .
O11 C47 N3 122.6(6) . .
O11 C47 C49 120.0(6) . .
N3 C47 C49 117.4(6) . .
N4 C48 H48 118.3 . .
N4 C48 C49 123.3(5) . .
C49 C48 H48 118.3 . .
C48 C49 C47 115.8(5) . .
C50 C49 C47 126.5(5) . .
C50 C49 C48 117.6(5) . .
C49 C50 H50 120.1 . .
C51 C50 C49 119.8(5) . .
C51 C50 H50 120.1 . .
C50 C51 H51 120.5 . .
C50 C51 C52 118.9(6) . .
C52 C51 H51 120.5 . .
N4 C52 C51 123.6(5) . .
N4 C52 H52 118.2 . .
C51 C52 H52 118.2 . .
H3WA O3W H3WB 109.5 . .
H5WA O5W H5WB 109.5 . .
H1WA O1W H1WB 109.4 . .
H2WA O2W H2WB 109.4 . .
H6WA O6W H6WB 109.5 . .

loop_
_geom_bond_atom_site_label_1
_geom_bond_atom_site_label_2
_geom_bond_distance
_geom_bond_site_symmetry_2
Cd1 O3 2.398(4) 1_556
Cd1 O4 2.446(4) 1_556
Cd1 O6 2.410(4) 2_546
Cd1 O7 2.392(4) .
Cd1 O8 2.333(3) .
Cd1 N4 2.346(4) 1_455
Cd1 N5 2.367(4) .
Cd2 O1 2.509(4) .
Cd2 O2 2.303(3) .
Cd2 O3 2.342(4) 2
Cd2 O5 2.296(4) .
Cd2 N1 2.345(4) .
Cd2 N8 2.342(5) 1_454
O1 C1 1.257(6) .
O2 C1 1.255(6) .
O3 Cd1 2.397(4) 1_554
O3 Cd2 2.342(4) 2_545
O3 C7 1.271(7) .
O4 Cd1 2.446(4) 1_554
O4 C7 1.246(7) .
O4W H4WA 0.8698 .
O4W H4WB 0.8699 .
O5 C11 1.265(7) .
O6 Cd1 2.410(4) 2_556
O6 C11 1.255(7) .
O7 C17 1.259(6) .
O8 C17 1.249(7) .
O9 C26 1.240(8) .
O10 C31 1.225(9) .
O11 C47 1.218(8) .
O12 C42 1.235(12) .
O12A C42 1.337(16) .
N1 C37 1.339(7) .
N1 C41 1.351(6) .
N2 H2 0.8800 .
N2 C42 1.258(9) .
N2 C43 1.482(7) .
N3 H3 0.8800 .
N3 C46 1.478(8) .
N3 C47 1.325(8) .
N4 Cd1 2.346(4) 1_655
N4 C48 1.347(6) .
N4 C52 1.322(7) .
N5 C21 1.341(7) .
N5 C25 1.334(6) .
N6 C26 1.293(8) .
N6 C27 1.476(7) .
N7 H7 0.8800 .
N7 C30 1.466(7) .
N7 C31 1.328(10) .
N8 Cd2 2.342(5) 1_656
N8 C32 1.332(7) .
N8 C36 1.333(7) .
C1 C2 1.538(7) .
C2 C3 1.487(8) .
C2 C6 1.565(7) .
C2 C10 1.583(8) .
C53 H53A 0.9900 .
C53 H53B 0.9900 .
C53 C12 1.548(6) .
C53 C13 1.551(6) .
C3 H3A 0.9900 .
C3 H3B 0.9900 .
C3 C4 1.539(7) .
C4 H4A 0.9900 .
C4 H4B 0.9900 .
C4 C5 1.505(7) .
C5 H5 1.0000 .
C5 C6 1.564(7) .
C5 C7 1.525(6) .
C6 C8 1.543(8) .
C6 C9 1.481(8) .
C8 H8A 0.9800 .
C8 H8B 0.9800 .
C8 H8C 0.9800 .
C9 H9A 0.9800 .
C9 H9B 0.9800 .
C9 H9C 0.9800 .
C10 H10A 0.9800 .
C10 H10B 0.9800 .
C10 H10C 0.9800 .
C11 C12 1.531(6) .
C12 H12 1.0000 .
C12 C16 1.550(7) .
C13 H13A 0.9900 .
C13 H13B 0.9900 .
C13 C14 1.554(6) .
C14 C16 1.565(6) .
C14 C17 1.523(6) .
C14 C20 1.543(7) .
C16 C18 1.505(8) .
C16 C19 1.516(7) .
C18 H18A 0.9800 .
C18 H18B 0.9800 .
C18 H18C 0.9800 .
C19 H19A 0.9800 .
C19 H19B 0.9800 .
C19 H19C 0.9800 .
C20 H20A 0.9800 .
C20 H20B 0.9800 .
C20 H20C 0.9800 .
C21 H21 0.9500 .
C21 C22 1.377(8) .
C22 H22 0.9500 .
C22 C23 1.366(8) .
C23 H23 0.9500 .
C23 C24 1.367(8) .
C24 C25 1.379(8) .
C24 C26 1.503(7) .
C25 H25 0.9500 .
C27 H27A 0.9900 .
C27 H27B 0.9900 .
C27 C28 1.490(8) .
C28 H28A 0.9900 .
C28 H28B 0.9900 .
C28 C29 1.537(7) .
C29 H29A 0.9900 .
C29 H29B 0.9900 .
C29 C30 1.496(9) .
C30 H30A 0.9900 .
C30 H30B 0.9900 .
C31 C33 1.507(7) .
C32 H32 0.9500 .
C32 C33 1.387(8) .
C33 C34 1.372(9) .
C34 H34 0.9500 .
C34 C35 1.385(8) .
C35 H35 0.9500 .
C35 C36 1.349(8) .
C36 H36 0.9500 .
C37 H37 0.9500 .
C37 C38 1.386(9) .
C38 H38 0.9500 .
C38 C39 1.363(9) .
C39 H39 0.9500 .
C39 C40 1.378(9) .
C40 C41 1.367(8) .
C40 C42 1.515(8) .
C41 H41 0.9500 .
C43 H43A 0.9900 .
C43 H43B 0.9900 .
C43 C44 1.521(9) .
C44 H44A 0.9900 .
C44 H44B 0.9900 .
C44 C45 1.544(8) .
C45 H45A 0.9900 .
C45 H45B 0.9900 .
C45 C46 1.431(10) .
C46 H46A 0.9900 .
C46 H46B 0.9900 .
C47 C49 1.513(8) .
C48 H48 0.9500 .
C48 C49 1.382(7) .
C49 C50 1.371(8) .
C50 H50 0.9500 .
C50 C51 1.360(8) .
C51 H51 0.9500 .
C51 C52 1.368(8) .
C52 H52 0.9500 .
O3W H3WA 0.8699 .
O3W H3WB 0.8702 .
O5W H5WA 0.8700 .
O5W H5WB 0.8699 .
O1W H1WA 0.8697 .
O1W H1WB 0.8704 .
O2W H2WA 0.8698 .
O2W H2WB 0.8702 .
O6W H6WA 0.8698 .
O6W H6WB 0.8698 .

loop_
_geom_hbond_atom_site_label_D
_geom_hbond_atom_site_label_H
_geom_hbond_atom_site_label_A
_geom_hbond_distance_DH
_geom_hbond_distance_HA
_geom_hbond_distance_DA
_geom_hbond_angle_DHA
_geom_hbond_site_symmetry_A
O4W H4WB O6W 0.87 1.71 2.511(17) 152.6 2_655
N3 H3 O5W 0.88 2.09 2.917(13) 155.5 2_656
N7 H7 O6W 0.88 1.90 2.600(13) 134.9 1_556
O3W H3WA O1 0.87 1.90 2.754(7) 167.4 .
O3W H3WB O9 0.87 1.96 2.742(7) 149.1 2_656
O5W H5WB O1W 0.87 1.90 2.389(16) 114.2 2_646
O5W H5WB O6W 0.87 1.98 2.513(19) 118.5 .
O1W H1WA O12A 0.87 2.22 2.773(13) 121.7 2_646
O1W H1WB O6W 0.87 2.16 2.999(17) 160.3 2_656
O2W H2WB O9 0.87 2.12 2.927(8) 154.2 2_656
O6W H6WA O3W 0.87 2.25 2.786(15) 119.3 .
O6W H6WA O5W 0.87 2.07 2.513(19) 110.6 .
